data_7227849
loop_
_publ_author_name
'Kamatchi, Thangavel Sathiya'
'Chitrapriya, Nataraj'
'Ashok Kumar, Sarvana Loganthan'
'Jung, Jang Yoon'
'Puschmann, Horst'
'Fronczek, Frank R.'
'Natarajan, Karuppannan'

_publ_section_title
;
 The effect of incorporating carboxylic acid functionalities into
 2,2&#x2032;-bipyridine on the biological activity of the complexes
 formed: synthesis, structure, DNA/protein interaction, antioxidant
 activity and cytotoxicity
;
_journal_issue 27
_journal_name_full 'RSC Adv.'
_journal_page_first 16428
_journal_paper_doi 10.1039/C7RA00425G
_journal_volume 7
_journal_year 2017
_chemical_formula_moiety 'C16 H20 Cl2 N2 O6 Ru S2, 3(H2 O)'
_chemical_formula_sum 'C16 H26 Cl2 N2 O9 Ru S2'
_chemical_formula_weight 626.48
_chemical_name_systematic
; 
 ? 
;
_space_group_IT_number 14
_symmetry_cell_setting monoclinic
_symmetry_space_group_name_Hall '-P 2ybc'
_symmetry_space_group_name_H-M 'P 1 21/c 1'
_atom_sites_solution_hydrogens geom
_atom_sites_solution_primary direct
_atom_sites_solution_secondary difmap
_audit_creation_method SHELXL-97
_audit_update_record
;
2013-06-15 deposited with the CCDC.
2017-02-27 downloaded from the CCDC.
;
_cell_angle_alpha 90
_cell_angle_beta 114.513(7)
_cell_angle_gamma 90
_cell_formula_units_Z 4
_cell_length_a 13.794(2)
_cell_length_b 12.924(2)
_cell_length_c 14.1348(15)
_cell_measurement_reflns_used 5236
_cell_measurement_temperature 95.0(5)
_cell_measurement_theta_max 30.5
_cell_measurement_theta_min 2.5
_cell_volume 2292.7(6)
_computing_cell_refinement 'HKL Scalepack (Otwinowski & Minor 1997)'
_computing_data_collection 'COLLECT (Nonius, 2000)'
_computing_data_reduction 'HKL Denzo and Scalepack (Otwinowski & Minor 1997)'
_computing_molecular_graphics 'ORTEP-3 for Windows (Farrugia, 1997)'
_computing_publication_material 'SHELXL-97 (Sheldrick, 2008)'
_computing_structure_refinement 'SHELXL-97 (Sheldrick, 2008)'
_computing_structure_solution 'SIR97 (Altomare  et al., 1999)'
_diffrn_ambient_temperature 95.0(5)
_diffrn_measured_fraction_theta_full 0.998
_diffrn_measured_fraction_theta_max 0.895
_diffrn_measurement_device 'Nonius KappaCCD'
_diffrn_measurement_method ' \w and \f scans '
_diffrn_radiation_monochromator graphite
_diffrn_radiation_source 'fine-focus sealed tube'
_diffrn_radiation_type MoK\a
_diffrn_radiation_wavelength 0.71073
_diffrn_reflns_av_R_equivalents 0.0208
_diffrn_reflns_av_sigmaI/netI 0.0366
_diffrn_reflns_limit_h_max 19
_diffrn_reflns_limit_h_min -18
_diffrn_reflns_limit_k_max 18
_diffrn_reflns_limit_k_min -11
_diffrn_reflns_limit_l_max 18
_diffrn_reflns_limit_l_min -19
_diffrn_reflns_number 24867
_diffrn_reflns_theta_full 25.25
_diffrn_reflns_theta_max 30.5
_diffrn_reflns_theta_min 3.12
_exptl_absorpt_coefficient_mu 1.150
_exptl_absorpt_correction_T_max 0.8937
_exptl_absorpt_correction_T_min 0.7620
_exptl_absorpt_correction_type multi-scan
_exptl_absorpt_process_details 'HKL Scalepack (Otwinowski & Minor 1997)'
_exptl_crystal_colour orange
_exptl_crystal_density_diffrn 1.815
_exptl_crystal_density_method 'not measured'
_exptl_crystal_description needle
_exptl_crystal_F_000 1272
_exptl_crystal_size_max 0.25
_exptl_crystal_size_mid 0.10
_exptl_crystal_size_min 0.10
_refine_diff_density_max 1.795
_refine_diff_density_min -1.317
_refine_diff_density_rms 0.120
_refine_ls_extinction_coef 0.0016(3)
_refine_ls_extinction_expression Fc^*^=kFc[1+0.001xFc^2^\l^3^/sin(2\q)]^-1/4^
_refine_ls_extinction_method SHELXL
_refine_ls_goodness_of_fit_ref 1.013
_refine_ls_hydrogen_treatment mixed
_refine_ls_matrix_type full
_refine_ls_number_parameters 302
_refine_ls_number_reflns 6251
_refine_ls_number_restraints 0
_refine_ls_restrained_S_all 1.013
_refine_ls_R_factor_all 0.0633
_refine_ls_R_factor_gt 0.0479
_refine_ls_shift/su_max 0.001
_refine_ls_shift/su_mean 0.000
_refine_ls_structure_factor_coef Fsqd
_refine_ls_weighting_details 'calc w=1/[\s^2^(Fo^2^)+(0.0377P)^2^+10.3934P] where P=(Fo^2^+2Fc^2^)/3'
_refine_ls_weighting_scheme calc
_refine_ls_wR_factor_gt 0.1064
_refine_ls_wR_factor_ref 0.1151
_reflns_number_gt 5099
_reflns_number_total 6251
_reflns_threshold_expression I>2\s(I)
_cod_data_source_file c7ra00425g2.cif
_cod_data_source_block 2M255
_cod_depositor_comments
;
The following automatic conversions were performed:

'_symmetry_cell_setting' value 'Monoclinic' changed to 'monoclinic'
according to
/home/data/users/saulius/crontab/automatic-downloads/rss-feeds/RSC/lib/dictionaries/cif_core.dic
dictionary named 'cif_core.dic' version 2.4.2 from 2011-04-26.

Automatic conversion script
Id: cif_fix_values 4973 2017-02-22 13:04:09Z antanas 
;
_cod_original_cell_volume 2292.7(5)
_cod_original_sg_symbol_Hall '-P 2ybc '
_cod_original_sg_symbol_H-M 'P 21/c        '
_cod_database_code 7227849

loop_
_symmetry_equiv_pos_as_xyz
'x, y, z'
'-x, y+1/2, -z+1/2'
'-x, -y, -z'
'x, -y-1/2, z-1/2'

loop_
_atom_site_label
_atom_site_type_symbol
_atom_site_fract_x
_atom_site_fract_y
_atom_site_fract_z
_atom_site_U_iso_or_equiv
_atom_site_adp_type
_atom_site_occupancy
_atom_site_symmetry_multiplicity
_atom_site_calc_flag
_atom_site_refinement_flags
Ru1 Ru 0.25962(2) 0.59921(2) 0.58564(2) 0.02070(9) Uani 1 1 d .
Cl1 Cl 0.32955(9) 0.62805(7) 0.45706(7) 0.0319(2) Uani 1 1 d .
Cl2 Cl 0.08002(8) 0.61757(7) 0.45115(7) 0.0323(2) Uani 1 1 d .
S1 S 0.42092(8) 0.58982(8) 0.71583(7) 0.0271(2) Uani 1 1 d .
S2 S 0.25659(10) 0.42622(7) 0.54923(9) 0.0345(2) Uani 1 1 d .
O1 O 0.1140(3) 0.3379(2) 0.8210(2) 0.0417(8) Uani 1 1 d .
O2 O 0.0542(3) 0.4412(3) 0.9116(3) 0.0397(7) Uani 1 1 d .
H2O H 0.0516 0.3858 0.9417 0.060 Uiso 1 1 calc R
O3 O 0.3543(3) 0.9901(2) 0.4834(2) 0.0346(7) Uani 1 1 d .
H3O H 0.3714 1.0410 0.4565 0.052 Uiso 1 1 calc R
O4 O 0.3038(2) 1.1138(2) 0.5643(2) 0.0314(6) Uani 1 1 d .
O5 O 0.4607(3) 0.4856(2) 0.7606(2) 0.0417(8) Uani 1 1 d .
O6 O 0.2344(3) 0.3503(2) 0.6168(3) 0.0486(9) Uani 1 1 d .
N1 N 0.1879(2) 0.5968(2) 0.6889(2) 0.0201(6) Uani 1 1 d .
N2 N 0.2496(2) 0.7572(2) 0.6119(2) 0.0204(6) Uani 1 1 d .
C1 C 0.1604(3) 0.5129(3) 0.7276(3) 0.0234(7) Uani 1 1 d .
H1 H 0.1755 0.4465 0.7084 0.028 Uiso 1 1 calc R
C2 C 0.1105(3) 0.5195(3) 0.7951(3) 0.0237(7) Uani 1 1 d .
C3 C 0.0845(3) 0.6160(3) 0.8209(3) 0.0275(8) Uani 1 1 d .
H3 H 0.0491 0.6222 0.8657 0.033 Uiso 1 1 calc R
C4 C 0.1112(3) 0.7027(3) 0.7799(3) 0.0268(8) Uani 1 1 d .
H4 H 0.0937 0.7696 0.7959 0.032 Uiso 1 1 calc R
C5 C 0.1636(3) 0.6920(3) 0.7154(3) 0.0218(7) Uani 1 1 d .
C6 C 0.1989(3) 0.7808(3) 0.6738(3) 0.0209(7) Uani 1 1 d .
C7 C 0.1857(3) 0.8831(3) 0.6980(3) 0.0255(7) Uani 1 1 d .
H7 H 0.1518 0.8981 0.7427 0.031 Uiso 1 1 calc R
C8 C 0.2227(3) 0.9622(3) 0.6559(3) 0.0275(8) Uani 1 1 d .
H8 H 0.2135 1.0324 0.6705 0.033 Uiso 1 1 calc R
C9 C 0.2730(3) 0.9383(3) 0.5924(3) 0.0240(7) Uani 1 1 d .
C10 C 0.2851(3) 0.8344(3) 0.5715(3) 0.0234(7) Uani 1 1 d .
H10 H 0.3195 0.8182 0.5275 0.028 Uiso 1 1 calc R
C11 C 0.0928(3) 0.4225(3) 0.8431(3) 0.0303(8) Uani 1 1 d .
C12 C 0.3120(3) 1.0234(3) 0.5458(3) 0.0264(8) Uani 1 1 d .
C13 C 0.4309(4) 0.6674(3) 0.8246(3) 0.0391(10) Uani 1 1 d .
H13A H 0.3841 0.6390 0.8548 0.059 Uiso 1 1 calc R
H13B H 0.4093 0.7386 0.8014 0.059 Uiso 1 1 calc R
H13C H 0.5047 0.6671 0.8771 0.059 Uiso 1 1 calc R
C14 C 0.5224(4) 0.6438(6) 0.6869(5) 0.071(2) Uani 1 1 d .
H14A H 0.5907 0.6376 0.7477 0.106 Uiso 1 1 calc R
H14B H 0.5069 0.7170 0.6690 0.106 Uiso 1 1 calc R
H14C H 0.5262 0.6069 0.6280 0.106 Uiso 1 1 calc R
C15 C 0.3723(4) 0.3805(3) 0.5363(4) 0.0427(11) Uani 1 1 d .
H15A H 0.4346 0.3887 0.6027 0.064 Uiso 1 1 calc R
H15B H 0.3829 0.4205 0.4824 0.064 Uiso 1 1 calc R
H15C H 0.3632 0.3073 0.5168 0.064 Uiso 1 1 calc R
C16 C 0.1570(5) 0.3981(4) 0.4196(4) 0.0610(17) Uani 1 1 d .
H16A H 0.1567 0.3237 0.4061 0.092 Uiso 1 1 calc R
H16B H 0.1738 0.4363 0.3684 0.092 Uiso 1 1 calc R
H16C H 0.0866 0.4191 0.4143 0.092 Uiso 1 1 calc R
O7 O 0.4091(4) 1.1333(3) 0.3913(3) 0.0619(12) Uani 1 1 d .
H71 H 0.341(6) 1.151(6) 0.362(6) 0.093 Uiso 1 1 d .
H72 H 0.423(6) 1.097(6) 0.349(6) 0.093 Uiso 1 1 d .
O8 O 0.0645(4) 0.2943(3) 1.0377(3) 0.0620(11) Uani 1 1 d .
O9 O 0.2557(6) 1.2750(4) 0.2772(6) 0.112(2) Uani 1 1 d .

loop_
_atom_site_aniso_label
_atom_site_aniso_U_11
_atom_site_aniso_U_22
_atom_site_aniso_U_33
_atom_site_aniso_U_23
_atom_site_aniso_U_13
_atom_site_aniso_U_12
Ru1 0.03162(16) 0.01270(13) 0.01833(14) -0.00044(10) 0.01089(11) 0.00016(11)
Cl1 0.0536(6) 0.0230(4) 0.0261(4) 0.0014(3) 0.0236(4) 0.0016(4)
Cl2 0.0380(5) 0.0280(5) 0.0241(4) -0.0032(3) 0.0062(4) -0.0082(4)
S1 0.0311(5) 0.0271(5) 0.0247(4) 0.0077(4) 0.0133(4) 0.0069(4)
S2 0.0573(7) 0.0149(4) 0.0403(5) -0.0012(4) 0.0293(5) 0.0015(4)
O1 0.065(2) 0.0249(15) 0.0378(17) 0.0017(12) 0.0237(16) -0.0069(15)
O2 0.0402(17) 0.0418(18) 0.0470(18) 0.0130(15) 0.0279(15) 0.0020(15)
O3 0.0548(19) 0.0203(13) 0.0314(15) -0.0007(11) 0.0204(14) -0.0071(13)
O4 0.0339(15) 0.0153(12) 0.0409(16) 0.0009(11) 0.0115(12) 0.0002(11)
O5 0.054(2) 0.0309(16) 0.0332(16) 0.0064(12) 0.0114(14) 0.0193(14)
O6 0.080(3) 0.0193(14) 0.067(2) 0.0032(14) 0.050(2) 0.0046(15)
N1 0.0250(14) 0.0165(13) 0.0175(12) -0.0026(11) 0.0075(11) -0.0018(12)
N2 0.0275(15) 0.0129(12) 0.0172(13) -0.0002(10) 0.0056(11) -0.0009(11)
C1 0.0262(18) 0.0181(16) 0.0222(16) -0.0011(13) 0.0064(14) -0.0013(14)
C2 0.0220(17) 0.0242(17) 0.0232(16) 0.0014(13) 0.0076(13) -0.0021(14)
C3 0.0273(18) 0.031(2) 0.0251(17) -0.0021(15) 0.0114(14) -0.0026(15)
C4 0.0294(19) 0.0236(17) 0.0276(18) -0.0030(14) 0.0119(15) 0.0017(15)
C5 0.0254(17) 0.0172(15) 0.0181(15) -0.0021(12) 0.0042(13) 0.0002(13)
C6 0.0254(17) 0.0153(15) 0.0189(15) -0.0029(12) 0.0059(13) -0.0004(13)
C7 0.0269(18) 0.0196(17) 0.0279(18) -0.0054(14) 0.0092(14) 0.0012(14)
C8 0.0305(19) 0.0166(16) 0.0297(18) -0.0039(14) 0.0068(15) -0.0015(14)
C9 0.0273(18) 0.0156(15) 0.0212(16) 0.0003(13) 0.0021(14) -0.0027(13)
C10 0.0288(18) 0.0185(16) 0.0189(15) -0.0005(12) 0.0058(13) -0.0016(14)
C11 0.0273(19) 0.030(2) 0.0290(19) 0.0008(15) 0.0072(15) -0.0057(16)
C12 0.0276(18) 0.0199(17) 0.0240(17) 0.0008(13) 0.0030(14) -0.0040(14)
C13 0.032(2) 0.032(2) 0.038(2) -0.0098(18) -0.0001(18) 0.0067(18)
C14 0.037(3) 0.120(6) 0.053(3) 0.044(4) 0.016(2) -0.008(3)
C15 0.067(3) 0.026(2) 0.047(3) -0.0013(18) 0.036(2) 0.011(2)
C16 0.080(4) 0.031(2) 0.050(3) -0.022(2) 0.005(3) -0.004(3)
O7 0.113(4) 0.0295(18) 0.065(3) -0.0061(17) 0.059(3) -0.016(2)
O8 0.089(3) 0.050(2) 0.070(3) 0.0190(19) 0.056(2) 0.009(2)
O9 0.141(6) 0.076(4) 0.157(6) -0.035(4) 0.098(5) -0.031(4)

loop_
_atom_type_symbol
_atom_type_description
_atom_type_scat_dispersion_real
_atom_type_scat_dispersion_imag
_atom_type_scat_source
C C 0.0033 0.0016 'International Tables Vol C Tables 4.2.6.8 and 6.1.1.4'
H H 0.0000 0.0000 'International Tables Vol C Tables 4.2.6.8 and 6.1.1.4'
Cl Cl 0.1484 0.1585 'International Tables Vol C Tables 4.2.6.8 and 6.1.1.4'
N N 0.0061 0.0033 'International Tables Vol C Tables 4.2.6.8 and 6.1.1.4'
O O 0.0106 0.0060 'International Tables Vol C Tables 4.2.6.8 and 6.1.1.4'
Ru Ru -1.2594 0.8363 'International Tables Vol C Tables 4.2.6.8 and 6.1.1.4'
S S 0.1246 0.1234 'International Tables Vol C Tables 4.2.6.8 and 6.1.1.4'

loop_
_geom_angle_atom_site_label_1
_geom_angle_atom_site_label_2
_geom_angle_atom_site_label_3
_geom_angle
N1 Ru1 N2 78.68(12)
N1 Ru1 S1 91.30(8)
N2 Ru1 S1 91.36(8)
N1 Ru1 S2 99.99(8)
N2 Ru1 S2 175.53(9)
S1 Ru1 S2 92.94(4)
N1 Ru1 Cl1 171.00(8)
N2 Ru1 Cl1 93.43(9)
S1 Ru1 Cl1 93.22(4)
S2 Ru1 Cl1 87.55(4)
N1 Ru1 Cl2 85.56(8)
N2 Ru1 Cl2 85.54(8)
S1 Ru1 Cl2 175.96(4)
S2 Ru1 Cl2 90.11(4)
Cl1 Ru1 Cl2 89.55(4)
O5 S1 C14 105.6(3)
O5 S1 C13 104.9(2)
C14 S1 C13 101.1(3)
O5 S1 Ru1 117.75(14)
C14 S1 Ru1 113.94(18)
C13 S1 Ru1 111.91(15)
O6 S2 C15 106.2(2)
O6 S2 C16 104.2(3)
C15 S2 C16 99.5(3)
O6 S2 Ru1 119.27(14)
C15 S2 Ru1 114.38(16)
C16 S2 Ru1 110.99(17)
C11 O2 H2O 109.5
C12 O3 H3O 109.5
C1 N1 C5 118.2(3)
C1 N1 Ru1 126.8(2)
C5 N1 Ru1 114.9(2)
C10 N2 C6 118.9(3)
C10 N2 Ru1 126.1(3)
C6 N2 Ru1 115.0(2)
N1 C1 C2 122.5(3)
N1 C1 H1 118.8
C2 C1 H1 118.8
C3 C2 C1 119.4(3)
C3 C2 C11 121.7(3)
C1 C2 C11 118.8(3)
C4 C3 C2 118.4(4)
C4 C3 H3 120.8
C2 C3 H3 120.8
C3 C4 C5 119.9(4)
C3 C4 H4 120.1
C5 C4 H4 120.1
N1 C5 C4 121.6(3)
N1 C5 C6 115.8(3)
C4 C5 C6 122.6(3)
N2 C6 C7 121.6(3)
N2 C6 C5 115.4(3)
C7 C6 C5 123.0(3)
C8 C7 C6 119.1(4)
C8 C7 H7 120.5
C6 C7 H7 120.5
C9 C8 C7 119.3(3)
C9 C8 H8 120.4
C7 C8 H8 120.4
C8 C9 C10 119.3(3)
C8 C9 C12 119.5(3)
C10 C9 C12 121.2(4)
N2 C10 C9 121.9(4)
N2 C10 H10 119.1
C9 C10 H10 119.1
O1 C11 O2 125.2(4)
O1 C11 C2 122.7(4)
O2 C11 C2 112.1(4)
O4 C12 O3 124.5(4)
O4 C12 C9 122.2(4)
O3 C12 C9 113.3(3)
S1 C13 H13A 109.5
S1 C13 H13B 109.5
H13A C13 H13B 109.5
S1 C13 H13C 109.5
H13A C13 H13C 109.5
H13B C13 H13C 109.5
S1 C14 H14A 109.5
S1 C14 H14B 109.5
H14A C14 H14B 109.5
S1 C14 H14C 109.5
H14A C14 H14C 109.5
H14B C14 H14C 109.5
S2 C15 H15A 109.5
S2 C15 H15B 109.5
H15A C15 H15B 109.5
S2 C15 H15C 109.5
H15A C15 H15C 109.5
H15B C15 H15C 109.5
S2 C16 H16A 109.5
S2 C16 H16B 109.5
H16A C16 H16B 109.5
S2 C16 H16C 109.5
H16A C16 H16C 109.5
H16B C16 H16C 109.5
H71 O7 H72 109(7)

loop_
_geom_bond_atom_site_label_1
_geom_bond_atom_site_label_2
_geom_bond_distance
Ru1 N1 2.075(3)
Ru1 N2 2.090(3)
Ru1 S1 2.2257(10)
Ru1 S2 2.2908(10)
Ru1 Cl1 2.4139(10)
Ru1 Cl2 2.4289(11)
S1 O5 1.493(3)
S1 C14 1.757(5)
S1 C13 1.793(4)
S2 O6 1.488(3)
S2 C15 1.781(5)
S2 C16 1.813(5)
O1 C11 1.206(5)
O2 C11 1.307(5)
O2 H2O 0.8400
O3 C12 1.317(5)
O3 H3O 0.8400
O4 C12 1.213(4)
N1 C1 1.338(4)
N1 C5 1.368(4)
N2 C10 1.340(5)
N2 C6 1.360(5)
C1 C2 1.390(5)
C1 H1 0.9500
C2 C3 1.388(5)
C2 C11 1.493(5)
C3 C4 1.381(5)
C3 H3 0.9500
C4 C5 1.385(5)
C4 H4 0.9500
C5 C6 1.463(5)
C6 C7 1.397(5)
C7 C8 1.383(5)
C7 H7 0.9500
C8 C9 1.379(6)
C8 H8 0.9500
C9 C10 1.399(5)
C9 C12 1.492(5)
C10 H10 0.9500
C13 H13A 0.9800
C13 H13B 0.9800
C13 H13C 0.9800
C14 H14A 0.9800
C14 H14B 0.9800
C14 H14C 0.9800
C15 H15A 0.9800
C15 H15B 0.9800
C15 H15C 0.9800
C16 H16A 0.9800
C16 H16B 0.9800
C16 H16C 0.9800
O7 H71 0.89(8)
O7 H72 0.84(8)

loop_
_geom_hbond_atom_site_label_D
_geom_hbond_atom_site_label_H
_geom_hbond_atom_site_label_A
_geom_hbond_distance_DH
_geom_hbond_distance_HA
_geom_hbond_distance_DA
_geom_hbond_angle_DHA
_geom_hbond_site_symmetry_A
O2 H2O O8 0.84 1.75 2.566(5) 162.6 .
O3 H3O O7 0.84 1.71 2.550(5) 172.6 .
O7 H71 O9 0.89(8) 2.05(8) 2.757(9) 136(7) .
O7 H72 O5 0.84(8) 1.88(8) 2.715(5) 177(8) 4_575
